data_2241499
loop_
_publ_author_name
'Mart\'inez de Le\'on, Carla'
'Tlahuext, Hugo'
'Gr\'evy, Jean-Michel'

_publ_section_title
;
 Crystal structure of 2,5-bis(diphenylphosphanyl)furan
;
_journal_coeditor_code SU5229
_journal_issue 12
_journal_name_full 'Acta Crystallographica Section E'
_journal_page_first o922
_journal_page_last o923
_journal_paper_doi 10.1107/S2056989015020964
_journal_volume 71
_journal_year 2015
_chemical_formula_iupac 'C28 H22 O P2'
_chemical_formula_moiety 'C28 H22 O P2'
_chemical_formula_sum 'C28 H22 O P2'
_chemical_formula_weight 436.40
_chemical_name_systematic
;
2,5-Bis(diphenylphosphanyl)furan
;
_space_group_IT_number 14
_symmetry_cell_setting monoclinic
_symmetry_space_group_name_Hall '-P 2ybc'
_symmetry_space_group_name_H-M 'P 1 21/c 1'
_atom_sites_solution_hydrogens geom
_atom_sites_solution_primary direct
_atom_sites_solution_secondary difmap
_audit_creation_method SHELXL-97
_cell_angle_alpha 90.00
_cell_angle_beta 94.3090(10)
_cell_angle_gamma 90.00
_cell_formula_units_Z 4
_cell_length_a 10.7179(9)
_cell_length_b 8.5559(7)
_cell_length_c 24.550(2)
_cell_measurement_reflns_used 7667
_cell_measurement_temperature 100(2)
_cell_measurement_theta_max 28.27
_cell_measurement_theta_min 2.38
_cell_volume 2244.9(3)
_computing_cell_refinement
;
SAINT (Bruker, 2000)
;
_computing_data_collection
;
SMART (Bruker, 2000)
;
_computing_data_reduction
;
SAINT (Bruker, 2000)
;
_computing_molecular_graphics
;
SHELXTL (Sheldrick, 2008)
;
_computing_publication_material
;
SHELXTL (Sheldrick, 2008), PLATON (Spek, 2009) and publCIF
(Westrip, 2010)
;
_computing_structure_refinement
;
SHELXL97 (Sheldrick, 2008)
;
_computing_structure_solution
;
SHELXS97 (Sheldrick, 2008)
;
_diffrn_ambient_temperature 100(2)
_diffrn_detector_area_resol_mean 8.3
_diffrn_measured_fraction_theta_full 0.998
_diffrn_measured_fraction_theta_max 0.998
_diffrn_measurement_device_type 'Bruker SMART APEX CCD area-detector'
_diffrn_measurement_method 'phi and omega scans'
_diffrn_radiation_monochromator graphite
_diffrn_radiation_source 'fine-focus sealed tube'
_diffrn_radiation_type MoK\a
_diffrn_radiation_wavelength 0.71073
_diffrn_reflns_av_R_equivalents 0.0450
_diffrn_reflns_av_sigmaI/netI 0.0362
_diffrn_reflns_limit_h_max 12
_diffrn_reflns_limit_h_min -12
_diffrn_reflns_limit_k_max 10
_diffrn_reflns_limit_k_min -9
_diffrn_reflns_limit_l_max 29
_diffrn_reflns_limit_l_min -29
_diffrn_reflns_number 17894
_diffrn_reflns_theta_full 24.99
_diffrn_reflns_theta_max 24.99
_diffrn_reflns_theta_min 1.91
_diffrn_standards_number 0
_exptl_absorpt_coefficient_mu 0.212
_exptl_absorpt_correction_T_max 0.9750
_exptl_absorpt_correction_T_min 0.9649
_exptl_absorpt_correction_type multi-scan
_exptl_absorpt_process_details
;
(SADABS; Bruker, 2000)
;
_exptl_crystal_colour colorless
_exptl_crystal_density_diffrn 1.291
_exptl_crystal_density_method 'not measured'
_exptl_crystal_description block
_exptl_crystal_F_000 912
_exptl_crystal_size_max 0.17
_exptl_crystal_size_mid 0.15
_exptl_crystal_size_min 0.12
_refine_diff_density_max 0.490
_refine_diff_density_min -0.236
_refine_ls_extinction_method none
_refine_ls_goodness_of_fit_ref 1.174
_refine_ls_hydrogen_treatment constr
_refine_ls_matrix_type full
_refine_ls_number_parameters 280
_refine_ls_number_reflns 3952
_refine_ls_number_restraints 0
_refine_ls_restrained_S_all 1.174
_refine_ls_R_factor_all 0.0480
_refine_ls_R_factor_gt 0.0459
_refine_ls_shift/su_max 0.001
_refine_ls_shift/su_mean 0.000
_refine_ls_structure_factor_coef Fsqd
_refine_ls_weighting_details 'calc w=1/[\s^2^(Fo^2^)+(0.0276P)^2^+1.9895P] where P=(Fo^2^+2Fc^2^)/3'
_refine_ls_weighting_scheme calc
_refine_ls_wR_factor_gt 0.1043
_refine_ls_wR_factor_ref 0.1055
_reflns_number_gt 3836
_reflns_number_total 3952
_reflns_threshold_expression >2sigma(I)
_cod_data_source_file su5229sup1.cif
_cod_data_source_block I
_cod_original_sg_symbol_H-M 'P 21/c'
_cod_database_code 2241499

loop_
_symmetry_equiv_pos_as_xyz
'x, y, z'
'-x, y+1/2, -z+1/2'
'-x, -y, -z'
'x, -y-1/2, z-1/2'

loop_
_atom_site_type_symbol
_atom_site_label
_atom_site_fract_x
_atom_site_fract_y
_atom_site_fract_z
_atom_site_U_iso_or_equiv
_atom_site_adp_type
_atom_site_calc_flag
_atom_site_refinement_flags
_atom_site_occupancy
_atom_site_symmetry_multiplicity
C C1 0.19328(18) 0.3613(2) 0.06380(8) 0.0188(4) Uani d . 1 1
C C2 0.22310(19) 0.4340(2) 0.01764(8) 0.0209(4) Uani d . 1 1
H H2 0.1689 0.4962 -0.0058 0.025 Uiso calc R 1 1
C C3 0.35086(19) 0.3998(2) 0.01087(8) 0.0213(4) Uani d . 1 1
H H3 0.3976 0.4334 -0.0184 0.026 Uiso calc R 1 1
C C4 0.39337(18) 0.3108(2) 0.05365(8) 0.0191(4) Uani d . 1 1
C C5 0.08909(18) 0.3614(2) 0.16627(8) 0.0205(4) Uani d . 1 1
C C6 0.0223(2) 0.2789(3) 0.20342(9) 0.0247(5) Uani d . 1 1
H H6 -0.0398 0.2060 0.1904 0.030 Uiso calc R 1 1
C C7 0.0456(2) 0.3020(3) 0.25921(9) 0.0270(5) Uani d . 1 1
H H7 -0.0005 0.2448 0.2841 0.032 Uiso calc R 1 1
C C8 0.1353(2) 0.4078(3) 0.27864(9) 0.0270(5) Uani d . 1 1
H H8 0.1505 0.4242 0.3168 0.032 Uiso calc R 1 1
C C9 0.2031(2) 0.4898(3) 0.24222(9) 0.0284(5) Uani d . 1 1
H H9 0.2658 0.5617 0.2555 0.034 Uiso calc R 1 1
C C10 0.18003(19) 0.4675(3) 0.18634(9) 0.0249(5) Uani d . 1 1
H H10 0.2265 0.5249 0.1616 0.030 Uiso calc R 1 1
C C11 0.01519(19) 0.1311(2) 0.08714(8) 0.0202(4) Uani d . 1 1
C C12 0.09903(19) 0.0193(3) 0.10970(9) 0.0234(5) Uani d . 1 1
H H12 0.1751 0.0516 0.1288 0.028 Uiso calc R 1 1
C C13 0.0715(2) -0.1378(3) 0.10433(9) 0.0270(5) Uani d . 1 1
H H13 0.1291 -0.2131 0.1197 0.032 Uiso calc R 1 1
C C14 -0.0391(2) -0.1867(3) 0.07683(9) 0.0292(5) Uani d . 1 1
H H14 -0.0577 -0.2950 0.0736 0.035 Uiso calc R 1 1
C C15 -0.1225(2) -0.0770(3) 0.05413(9) 0.0303(5) Uani d . 1 1
H H15 -0.1984 -0.1100 0.0351 0.036 Uiso calc R 1 1
C C16 -0.0955(2) 0.0810(3) 0.05923(9) 0.0248(5) Uani d . 1 1
H H16 -0.1530 0.1558 0.0435 0.030 Uiso calc R 1 1
C C17 0.5853(2) 0.3097(2) 0.14057(9) 0.0252(5) Uani d . 1 1
C C18 0.5087(2) 0.2928(3) 0.18342(10) 0.0378(6) Uani d . 1 1
H H18 0.4317 0.2381 0.1777 0.045 Uiso calc R 1 1
C C19 0.5435(3) 0.3546(4) 0.23426(12) 0.0595(9) Uani d . 1 1
H H19 0.4902 0.3431 0.2632 0.071 Uiso calc R 1 1
C C20 0.6558(3) 0.4332(4) 0.24305(15) 0.0698(12) Uani d . 1 1
H H20 0.6795 0.4757 0.2781 0.084 Uiso calc R 1 1
C C21 0.7333(3) 0.4501(3) 0.20137(15) 0.0592(10) Uani d . 1 1
H H21 0.8108 0.5034 0.2077 0.071 Uiso calc R 1 1
C C22 0.6986(2) 0.3893(3) 0.15011(12) 0.0390(6) Uani d . 1 1
H H22 0.7521 0.4019 0.1213 0.047 Uiso calc R 1 1
C C23 0.51056(19) 0.0292(2) 0.08703(8) 0.0205(4) Uani d . 1 1
C C24 0.4083(2) -0.0493(3) 0.06230(9) 0.0264(5) Uani d . 1 1
H H24 0.3509 0.0047 0.0376 0.032 Uiso calc R 1 1
C C25 0.3891(2) -0.2063(3) 0.07329(10) 0.0316(5) Uani d . 1 1
H H25 0.3185 -0.2588 0.0562 0.038 Uiso calc R 1 1
C C26 0.4717(2) -0.2864(3) 0.10876(10) 0.0349(6) Uani d . 1 1
H H26 0.4575 -0.3932 0.1168 0.042 Uiso calc R 1 1
C C27 0.5758(3) -0.2098(3) 0.13253(11) 0.0405(6) Uani d . 1 1
H H27 0.6346 -0.2650 0.1562 0.049 Uiso calc R 1 1
C C28 0.5942(2) -0.0540(3) 0.12202(10) 0.0315(5) Uani d . 1 1
H H28 0.6653 -0.0022 0.1390 0.038 Uiso calc R 1 1
O O1 0.29720(12) 0.28470(16) 0.08728(6) 0.0202(3) Uani d . 1 1
P P1 0.04394(5) 0.34210(6) 0.09286(2) 0.02035(15) Uani d . 1 1
P P2 0.54811(5) 0.23216(6) 0.07140(2) 0.02108(15) Uani d . 1 1

loop_
_atom_site_aniso_label
_atom_site_aniso_U_11
_atom_site_aniso_U_22
_atom_site_aniso_U_33
_atom_site_aniso_U_12
_atom_site_aniso_U_13
_atom_site_aniso_U_23
C1 0.0193(10) 0.0148(10) 0.0221(10) 0.0016(8) -0.0010(8) -0.0015(8)
C2 0.0247(11) 0.0151(10) 0.0223(11) -0.0027(8) -0.0027(8) 0.0022(8)
C3 0.0237(10) 0.0190(11) 0.0213(11) -0.0057(8) 0.0022(8) 0.0015(8)
C4 0.0197(10) 0.0165(10) 0.0215(10) -0.0032(8) 0.0041(8) -0.0015(8)
C5 0.0174(10) 0.0204(11) 0.0238(11) 0.0051(8) 0.0017(8) -0.0031(9)
C6 0.0223(11) 0.0248(12) 0.0270(11) -0.0023(9) 0.0018(9) -0.0008(9)
C7 0.0258(11) 0.0301(13) 0.0257(12) 0.0011(9) 0.0054(9) 0.0008(9)
C8 0.0251(11) 0.0324(13) 0.0233(11) 0.0058(10) 0.0002(9) -0.0058(9)
C9 0.0235(11) 0.0268(12) 0.0345(13) -0.0017(9) 0.0006(9) -0.0091(10)
C10 0.0225(11) 0.0214(11) 0.0310(12) -0.0001(9) 0.0039(9) -0.0013(9)
C11 0.0215(10) 0.0213(11) 0.0182(10) -0.0021(8) 0.0046(8) -0.0014(8)
C12 0.0204(10) 0.0246(12) 0.0253(11) -0.0011(9) 0.0016(8) 0.0021(9)
C13 0.0304(12) 0.0229(12) 0.0284(12) 0.0034(9) 0.0058(9) 0.0046(9)
C14 0.0380(13) 0.0228(12) 0.0274(12) -0.0071(10) 0.0062(10) -0.0034(9)
C15 0.0304(12) 0.0308(13) 0.0288(12) -0.0080(10) -0.0026(10) -0.0057(10)
C16 0.0243(11) 0.0274(12) 0.0227(11) 0.0000(9) 0.0012(9) -0.0002(9)
C17 0.0244(11) 0.0183(11) 0.0318(12) 0.0071(9) -0.0049(9) -0.0025(9)
C18 0.0348(13) 0.0491(16) 0.0288(13) 0.0103(12) -0.0022(10) -0.0075(11)
C19 0.060(2) 0.083(2) 0.0337(15) 0.0341(18) -0.0099(14) -0.0188(15)
C20 0.075(2) 0.064(2) 0.064(2) 0.0447(19) -0.0437(19) -0.0425(18)
C21 0.0466(17) 0.0303(15) 0.094(3) 0.0147(13) -0.0409(18) -0.0256(16)
C22 0.0279(12) 0.0226(13) 0.0642(18) 0.0055(10) -0.0130(12) -0.0052(12)
C23 0.0235(10) 0.0174(11) 0.0215(11) 0.0031(8) 0.0076(8) -0.0015(8)
C24 0.0282(12) 0.0214(12) 0.0294(12) 0.0034(9) 0.0009(9) -0.0032(9)
C25 0.0338(13) 0.0218(12) 0.0403(14) -0.0028(10) 0.0104(11) -0.0096(10)
C26 0.0528(16) 0.0179(12) 0.0360(13) 0.0050(11) 0.0173(12) 0.0014(10)
C27 0.0542(16) 0.0285(14) 0.0375(14) 0.0123(12) -0.0063(12) 0.0038(11)
C28 0.0349(13) 0.0259(12) 0.0325(13) 0.0035(10) -0.0055(10) 0.0000(10)
O1 0.0189(7) 0.0204(8) 0.0214(7) 0.0014(6) 0.0039(6) 0.0043(6)
P1 0.0184(3) 0.0194(3) 0.0232(3) 0.0013(2) 0.0013(2) 0.0004(2)
P2 0.0185(3) 0.0207(3) 0.0244(3) 0.0002(2) 0.0041(2) 0.0021(2)

loop_
_atom_type_symbol
_atom_type_description
_atom_type_scat_dispersion_real
_atom_type_scat_dispersion_imag
_atom_type_scat_source
C C 0.0033 0.0016 'International Tables Vol C Tables 4.2.6.8 and 6.1.1.4'
H H 0.0000 0.0000 'International Tables Vol C Tables 4.2.6.8 and 6.1.1.4'
O O 0.0106 0.0060 'International Tables Vol C Tables 4.2.6.8 and 6.1.1.4'
P P 0.1023 0.0942 'International Tables Vol C Tables 4.2.6.8 and 6.1.1.4'

loop_
_geom_angle_atom_site_label_1
_geom_angle_atom_site_label_2
_geom_angle_atom_site_label_3
_geom_angle
C2 C1 O1 109.54(17)
C2 C1 P1 130.13(16)
O1 C1 P1 120.16(14)
C1 C2 C3 107.06(18)
C1 C2 H2 126.5
C3 C2 H2 126.5
C4 C3 C2 107.29(18)
C4 C3 H3 126.4
C2 C3 H3 126.4
C3 C4 O1 109.38(17)
C3 C4 P2 130.27(16)
O1 C4 P2 120.34(14)
C6 C5 C10 118.57(19)
C6 C5 P1 119.10(16)
C10 C5 P1 122.02(16)
C7 C6 C5 120.7(2)
C7 C6 H6 119.6
C5 C6 H6 119.6
C8 C7 C6 120.3(2)
C8 C7 H7 119.9
C6 C7 H7 119.9
C7 C8 C9 119.7(2)
C7 C8 H8 120.2
C9 C8 H8 120.2
C8 C9 C10 120.3(2)
C8 C9 H9 119.8
C10 C9 H9 119.8
C9 C10 C5 120.4(2)
C9 C10 H10 119.8
C5 C10 H10 119.8
C16 C11 C12 118.9(2)
C16 C11 P1 118.21(16)
C12 C11 P1 122.94(16)
C13 C12 C11 120.2(2)
C13 C12 H12 119.9
C11 C12 H12 119.9
C12 C13 C14 120.6(2)
C12 C13 H13 119.7
C14 C13 H13 119.7
C15 C14 C13 119.7(2)
C15 C14 H14 120.1
C13 C14 H14 120.1
C14 C15 C16 120.0(2)
C14 C15 H15 120.0
C16 C15 H15 120.0
C15 C16 C11 120.6(2)
C15 C16 H16 119.7
C11 C16 H16 119.7
C18 C17 C22 118.7(2)
C18 C17 P2 124.21(18)
C22 C17 P2 117.14(19)
C19 C18 C17 120.6(3)
C19 C18 H18 119.7
C17 C18 H18 119.7
C18 C19 C20 120.0(3)
C18 C19 H19 120.0
C20 C19 H19 120.0
C21 C20 C19 120.2(3)
C21 C20 H20 119.9
C19 C20 H20 119.9
C20 C21 C22 120.0(3)
C20 C21 H21 120.0
C22 C21 H21 120.0
C21 C22 C17 120.4(3)
C21 C22 H22 119.8
C17 C22 H22 119.8
C24 C23 C28 118.4(2)
C24 C23 P2 123.17(16)
C28 C23 P2 118.26(17)
C23 C24 C25 120.5(2)
C23 C24 H24 119.8
C25 C24 H24 119.8
C26 C25 C24 120.5(2)
C26 C25 H25 119.8
C24 C25 H25 119.8
C25 C26 C27 119.3(2)
C25 C26 H26 120.3
C27 C26 H26 120.3
C28 C27 C26 120.2(2)
C28 C27 H27 119.9
C26 C27 H27 119.9
C27 C28 C23 121.1(2)
C27 C28 H28 119.4
C23 C28 H28 119.4
C1 O1 C4 106.71(15)
C1 P1 C11 101.99(9)
C1 P1 C5 101.71(9)
C11 P1 C5 101.16(9)
C4 P2 C23 101.00(9)
C4 P2 C17 102.65(9)
C23 P2 C17 100.63(10)

loop_
_geom_bond_atom_site_label_1
_geom_bond_atom_site_label_2
_geom_bond_distance
C1 C2 1.352(3)
C1 O1 1.381(2)
C1 P1 1.808(2)
C2 C3 1.422(3)
C2 H2 0.9500
C3 C4 1.349(3)
C3 H3 0.9500
C4 O1 1.386(2)
C4 P2 1.812(2)
C5 C6 1.393(3)
C5 C10 1.395(3)
C5 P1 1.838(2)
C6 C7 1.388(3)
C6 H6 0.9500
C7 C8 1.379(3)
C7 H7 0.9500
C8 C9 1.385(3)
C8 H8 0.9500
C9 C10 1.389(3)
C9 H9 0.9500
C10 H10 0.9500
C11 C16 1.392(3)
C11 C12 1.398(3)
C11 P1 1.835(2)
C12 C13 1.380(3)
C12 H12 0.9500
C13 C14 1.385(3)
C13 H13 0.9500
C14 C15 1.384(3)
C14 H14 0.9500
C15 C16 1.386(3)
C15 H15 0.9500
C16 H16 0.9500
C17 C18 1.390(3)
C17 C22 1.396(3)
C17 P2 1.839(2)
C18 C19 1.381(4)
C18 H18 0.9500
C19 C20 1.382(5)
C19 H19 0.9500
C20 C21 1.373(5)
C20 H20 0.9500
C21 C22 1.387(4)
C21 H21 0.9500
C22 H22 0.9500
C23 C24 1.386(3)
C23 C28 1.390(3)
C23 P2 1.830(2)
C24 C25 1.388(3)
C24 H24 0.9500
C25 C26 1.377(4)
C25 H25 0.9500
C26 C27 1.384(4)
C26 H26 0.9500
C27 C28 1.375(4)
C27 H27 0.9500
C28 H28 0.9500

loop_
_geom_hbond_atom_site_label_D
_geom_hbond_atom_site_label_H
_geom_hbond_atom_site_label_A
_geom_hbond_site_symmetry_A
_geom_hbond_distance_DH
_geom_hbond_distance_HA
_geom_hbond_distance_DA
_geom_hbond_angle_DHA
C27 H27 Cg 1_545 0.95 3.11 3.736(3) 125

loop_
_geom_torsion_atom_site_label_1
_geom_torsion_atom_site_label_2
_geom_torsion_atom_site_label_3
_geom_torsion_atom_site_label_4
_geom_torsion
O1 C1 C2 C3 1.1(2)
P1 C1 C2 C3 -173.96(16)
C1 C2 C3 C4 -1.2(2)
C2 C3 C4 O1 0.8(2)
C2 C3 C4 P2 -177.79(16)
C10 C5 C6 C7 0.1(3)
P1 C5 C6 C7 -173.69(16)
C5 C6 C7 C8 0.2(3)
C6 C7 C8 C9 -0.6(3)
C7 C8 C9 C10 0.8(3)
C8 C9 C10 C5 -0.5(3)
C6 C5 C10 C9 0.1(3)
P1 C5 C10 C9 173.68(16)
C16 C11 C12 C13 -0.2(3)
P1 C11 C12 C13 179.52(16)
C11 C12 C13 C14 -0.2(3)
C12 C13 C14 C15 0.5(3)
C13 C14 C15 C16 -0.4(3)
C14 C15 C16 C11 -0.1(3)
C12 C11 C16 C15 0.4(3)
P1 C11 C16 C15 -179.37(17)
C22 C17 C18 C19 0.6(4)
P2 C17 C18 C19 -180.0(2)
C17 C18 C19 C20 -0.5(4)
C18 C19 C20 C21 -0.1(5)
C19 C20 C21 C22 0.5(4)
C20 C21 C22 C17 -0.5(4)
C18 C17 C22 C21 -0.1(3)
P2 C17 C22 C21 -179.55(19)
C28 C23 C24 C25 1.3(3)
P2 C23 C24 C25 175.88(16)
C23 C24 C25 C26 -0.3(3)
C24 C25 C26 C27 -1.4(3)
C25 C26 C27 C28 1.9(4)
C26 C27 C28 C23 -0.9(4)
C24 C23 C28 C27 -0.7(3)
P2 C23 C28 C27 -175.58(19)
C2 C1 O1 C4 -0.7(2)
P1 C1 O1 C4 175.01(14)
C3 C4 O1 C1 -0.1(2)
P2 C4 O1 C1 178.63(14)
C2 C1 P1 C11 114.0(2)
O1 C1 P1 C11 -60.70(17)
C2 C1 P1 C5 -141.8(2)
O1 C1 P1 C5 43.55(17)
C16 C11 P1 C1 -124.03(16)
C12 C11 P1 C1 56.25(19)
C16 C11 P1 C5 131.29(16)
C12 C11 P1 C5 -48.43(18)
C6 C5 P1 C1 -147.20(17)
C10 C5 P1 C1 39.21(19)
C6 C5 P1 C11 -42.30(18)
C10 C5 P1 C11 144.11(17)
C3 C4 P2 C23 -132.8(2)
O1 C4 P2 C23 48.70(17)
C3 C4 P2 C17 123.5(2)
O1 C4 P2 C17 -54.96(17)
C24 C23 P2 C4 30.32(19)
C28 C23 P2 C4 -155.10(17)
C24 C23 P2 C17 135.60(18)
C28 C23 P2 C17 -49.82(18)
C18 C17 P2 C4 53.1(2)
C22 C17 P2 C4 -127.44(18)
C18 C17 P2 C23 -50.9(2)
C22 C17 P2 C23 128.61(18)

_cod_database_fobs_code 2241499
